data_2020072
loop_
_publ_author_name
'Subbulakshmi, Karanth N.'
'Narayana, Badiadka'
'Yathirajan, Hemmige S.'
'Akkurt, Mehmet'
'\,Celik, \"Omer'
'Ersanl\?i, Cem C\"uneyt'
'Glidewell, Christopher'

_publ_section_title
;
 Dihydrooxazolones and dihydroimidazolones derived from acylglycines:
 syntheses, molecular strctures and supramolecular assembly
;
_journal_coeditor_code SK3595
_journal_issue 8
_journal_name_full 'Acta Crystallographica Section C'
_journal_page_first
;
;
_journal_paper_doi 10.1107/S2053229615013637
_journal_volume 71
_journal_year 2015
_chemical_formula_moiety 'C15 H13 N O3 S'
_chemical_formula_sum 'C15 H13 N O3 S'
_chemical_formula_weight 287.32
_chemical_name_systematic
;
Methyl (2<i>Z</i>)-2-(benzoylamino)-3-(thiophen-2-yl)prop-2-enoate
;
_space_group_crystal_system orthorhombic
_space_group_IT_number 61
_space_group_name_Hall '-P 2ac 2ab'
_space_group_name_H-M_alt 'P b c a'
_symmetry_space_group_name_Hall '-P 2ac 2ab'
_symmetry_space_group_name_H-M 'P b c a'
_atom_sites_solution_hydrogens mixed
_audit_creation_method SHELXL2014
_cell_angle_alpha 90
_cell_angle_beta 90
_cell_angle_gamma 90
_cell_formula_units_Z 8
_cell_length_a 16.6123(3)
_cell_length_b 9.7589(2)
_cell_length_c 17.7543(4)
_cell_measurement_reflns_used 5464
_cell_measurement_temperature 296(2)
_cell_measurement_theta_max 33.263
_cell_measurement_theta_min 2.294
_cell_volume 2878.29(10)
_computing_cell_refinement
;
SAINT (Bruker, 2007)
;
_computing_data_collection
;
APEX2 (Bruker, 2007)
;
_computing_data_reduction
;
SAINT (Bruker, 2007)
;
_computing_molecular_graphics
;
PLATON (Spek, 2009)
;
_computing_publication_material
;
SHELXL2014 (Sheldrick, 2015) and PLATON (Spek, 2009)
;
_computing_structure_refinement
;
SHELXL2014 (Sheldrick, 2015)
;
_computing_structure_solution
;
SHELXS97 (Sheldrick, 2008)
;
_diffrn_ambient_temperature 296(2)
_diffrn_measured_fraction_theta_full 0.997
_diffrn_measured_fraction_theta_max 0.995
_diffrn_measurement_device_type 'Bruker APEXII CCD'
_diffrn_measurement_method '\f and \w scans'
_diffrn_radiation_monochromator graphite
_diffrn_radiation_type MoK\a
_diffrn_radiation_wavelength 0.71073
_diffrn_reflns_av_R_equivalents 0.0229
_diffrn_reflns_limit_h_max 21
_diffrn_reflns_limit_h_min -21
_diffrn_reflns_limit_k_max 10
_diffrn_reflns_limit_k_min -12
_diffrn_reflns_limit_l_max 20
_diffrn_reflns_limit_l_min -23
_diffrn_reflns_number 18087
_diffrn_reflns_theta_full 25.242
_diffrn_reflns_theta_max 27.496
_diffrn_reflns_theta_min 2.294
_diffrn_standards_number 0
_exptl_absorpt_coefficient_mu 0.231
_exptl_absorpt_correction_T_max 0.966
_exptl_absorpt_correction_T_min 0.881
_exptl_absorpt_correction_type multi-scan
_exptl_absorpt_process_details
;
(SADABS; Sheldrick, 2003)
;
_exptl_crystal_colour yellow
_exptl_crystal_density_diffrn 1.326
_exptl_crystal_description plate
_exptl_crystal_F_000 1200
_exptl_crystal_size_max 0.450
_exptl_crystal_size_mid 0.250
_exptl_crystal_size_min 0.150
_refine_diff_density_max 0.269
_refine_diff_density_min -0.398
_refine_ls_extinction_method none
_refine_ls_goodness_of_fit_ref 1.065
_refine_ls_hydrogen_treatment mixed
_refine_ls_matrix_type full
_refine_ls_number_parameters 185
_refine_ls_number_reflns 3292
_refine_ls_number_restraints 0
_refine_ls_restrained_S_all 1.065
_refine_ls_R_factor_all 0.0632
_refine_ls_R_factor_gt 0.0454
_refine_ls_shift/su_max 0.000
_refine_ls_shift/su_mean 0.000
_refine_ls_structure_factor_coef Fsqd
_refine_ls_weighting_details 'w=1/[\s^2^(Fo^2^)+(0.0420P)^2^+1.4284P] where P=(Fo^2^+2Fc^2^)/3'
_refine_ls_weighting_scheme calc
_refine_ls_wR_factor_gt 0.1066
_refine_ls_wR_factor_ref 0.1177
_reflns_number_gt 2439
_reflns_number_total 3292
_reflns_threshold_expression 'I > 2\s(I)'
_cod_data_source_file sk3595sup1.cif
_cod_data_source_block VI
_cod_database_code 2020072
_shelx_space_group_comment
;
The symmetry employed for this shelxl refinement is uniquely defined
by the following loop, which should always be used as a source of
symmetry information in preference to the above space-group names.
They are only intended as comments.
;
_shelx_estimated_absorpt_t_min 0.903
_shelx_estimated_absorpt_t_max 0.966
_shelxl_version_number 2.014

loop_
_space_group_symop_operation_xyz
'x, y, z'
'x+1/2, -y+1/2, -z'
'-x, y+1/2, -z+1/2'
'-x+1/2, -y, z+1/2'
'-x, -y, -z'
'-x-1/2, y-1/2, z'
'x, -y-1/2, z-1/2'
'x-1/2, y, -z-1/2'

loop_
_atom_site_type_symbol
_atom_site_label
_atom_site_fract_x
_atom_site_fract_y
_atom_site_fract_z
_atom_site_U_iso_or_equiv
_atom_site_adp_type
_atom_site_calc_flag
_atom_site_occupancy
C C1 0.39384(11) 0.62770(18) 0.53738(11) 0.0442(4) Uani d 1
C C2 0.31535(10) 0.57995(17) 0.50811(10) 0.0384(4) Uani d 1
C C3 0.29934(11) 0.5682(2) 0.43467(10) 0.0455(4) Uani d 1
H H3 0.3406 0.5950 0.4024 0.055 Uiso calc 1
O O1 0.40936(9) 0.63862(17) 0.60332(8) 0.0641(4) Uani d 1
O O2 0.44645(8) 0.65538(15) 0.48255(8) 0.0564(4) Uani d 1
C C4 0.52373(13) 0.7078(3) 0.50626(16) 0.0749(7) Uani d 1
H H4A 0.5486 0.6437 0.5400 0.112 Uiso calc 1
H H4B 0.5164 0.7939 0.5315 0.112 Uiso calc 1
H H4C 0.5575 0.7208 0.4630 0.112 Uiso calc 1
N N21 0.25788(9) 0.54444(15) 0.56377(8) 0.0385(3) Uani d 1
H H21 0.2558(13) 0.464(2) 0.5794(11) 0.046 Uiso d 1
C C27 0.21473(10) 0.64027(17) 0.60024(10) 0.0381(4) Uani d 1
O O27 0.22034(9) 0.76190(13) 0.58389(9) 0.0590(4) Uani d 1
C C21 0.15897(11) 0.59269(19) 0.66080(10) 0.0409(4) Uani d 1
C C22 0.13345(11) 0.4583(2) 0.66694(11) 0.0459(4) Uani d 1
H H22 0.1503 0.3934 0.6319 0.055 Uiso calc 1
C C23 0.08261(13) 0.4202(3) 0.72545(13) 0.0627(6) Uani d 1
H H23 0.0649 0.3300 0.7291 0.075 Uiso calc 1
C C24 0.05840(13) 0.5149(3) 0.77779(13) 0.0712(7) Uani d 1
H H24 0.0251 0.4885 0.8173 0.085 Uiso calc 1
C C25 0.08327(16) 0.6481(3) 0.77185(13) 0.0749(8) Uani d 1
H H25 0.0667 0.7123 0.8073 0.090 Uiso calc 1
C C26 0.13294(14) 0.6876(2) 0.71336(12) 0.0609(6) Uani d 1
H H26 0.1490 0.7786 0.7093 0.073 Uiso calc 1
S S31 0.14184(3) 0.46353(6) 0.44381(3) 0.05686(18) Uani d 1
C C32 0.22727(11) 0.5198(2) 0.39847(11) 0.0468(4) Uani d 1
C C33 0.21761(13) 0.5075(3) 0.32222(12) 0.0665(6) Uani d 1
H H33 0.2572 0.5320 0.2877 0.080 Uiso calc 1
C C34 0.14263(14) 0.4544(3) 0.30099(14) 0.0694(7) Uani d 1
H H34 0.1270 0.4403 0.2513 0.083 Uiso calc 1
C C35 0.09598(14) 0.4264(3) 0.36063(13) 0.0657(6) Uani d 1
H H35 0.0443 0.3905 0.3569 0.079 Uiso calc 1

loop_
_atom_site_aniso_label
_atom_site_aniso_U_11
_atom_site_aniso_U_22
_atom_site_aniso_U_33
_atom_site_aniso_U_12
_atom_site_aniso_U_13
_atom_site_aniso_U_23
C1 0.0444(10) 0.0339(9) 0.0542(11) 0.0028(8) -0.0018(8) 0.0021(8)
C2 0.0400(9) 0.0312(8) 0.0440(9) 0.0007(7) 0.0028(7) 0.0025(7)
C3 0.0388(9) 0.0513(11) 0.0465(10) -0.0001(8) 0.0046(8) 0.0021(9)
O1 0.0583(9) 0.0797(11) 0.0541(8) -0.0039(8) -0.0104(7) -0.0067(8)
O2 0.0411(7) 0.0644(9) 0.0637(9) -0.0106(7) -0.0007(6) 0.0089(7)
C4 0.0450(11) 0.0787(17) 0.1009(19) -0.0156(12) -0.0066(12) 0.0080(15)
N21 0.0467(8) 0.0246(7) 0.0441(8) 0.0005(6) 0.0060(7) 0.0044(6)
C27 0.0407(9) 0.0282(8) 0.0453(9) -0.0007(7) -0.0055(7) -0.0015(7)
O27 0.0710(9) 0.0261(7) 0.0799(10) 0.0005(6) 0.0096(8) 0.0023(6)
C21 0.0409(9) 0.0403(9) 0.0416(9) 0.0053(8) -0.0013(7) -0.0015(8)
C22 0.0408(9) 0.0486(11) 0.0484(10) -0.0030(8) 0.0033(8) 0.0005(9)
C23 0.0450(11) 0.0761(16) 0.0668(14) -0.0076(11) 0.0052(10) 0.0154(12)
C24 0.0461(11) 0.115(2) 0.0524(13) 0.0162(14) 0.0085(10) 0.0165(14)
C25 0.0756(16) 0.098(2) 0.0515(13) 0.0335(16) 0.0116(12) -0.0083(13)
C26 0.0698(14) 0.0551(13) 0.0577(12) 0.0145(11) 0.0051(11) -0.0102(11)
S31 0.0482(3) 0.0679(4) 0.0544(3) -0.0136(3) -0.0010(2) 0.0058(3)
C32 0.0417(9) 0.0525(11) 0.0464(10) 0.0021(9) 0.0005(8) 0.0004(9)
C33 0.0534(12) 0.0997(19) 0.0464(11) -0.0023(13) 0.0012(9) -0.0019(12)
C34 0.0644(14) 0.0890(18) 0.0547(13) -0.0059(13) -0.0158(11) -0.0020(12)
C35 0.0551(12) 0.0722(15) 0.0697(14) -0.0126(12) -0.0142(11) 0.0088(12)

loop_
_atom_type_symbol
_atom_type_description
_atom_type_scat_dispersion_real
_atom_type_scat_dispersion_imag
_atom_type_scat_source
C C 0.0033 0.0016 'International Tables Vol C Tables 4.2.6.8 and 6.1.1.4'
H H 0.0000 0.0000 'International Tables Vol C Tables 4.2.6.8 and 6.1.1.4'
N N 0.0061 0.0033 'International Tables Vol C Tables 4.2.6.8 and 6.1.1.4'
O O 0.0106 0.0060 'International Tables Vol C Tables 4.2.6.8 and 6.1.1.4'
S S 0.1246 0.1234 'International Tables Vol C Tables 4.2.6.8 and 6.1.1.4'

loop_
_geom_angle_atom_site_label_1
_geom_angle_atom_site_label_2
_geom_angle_atom_site_label_3
_geom_angle
O1 C1 O2 123.42(18)
O1 C1 C2 123.96(18)
O2 C1 C2 112.61(16)
C3 C2 N21 121.70(16)
C3 C2 C1 123.07(16)
N21 C2 C1 115.21(15)
C2 C3 C32 129.06(17)
C2 C3 H3 115.5
C32 C3 H3 115.5
C1 O2 C4 116.16(17)
O2 C4 H4A 109.5
O2 C4 H4B 109.5
H4A C4 H4B 109.5
O2 C4 H4C 109.5
H4A C4 H4C 109.5
H4B C4 H4C 109.5
C27 N21 C2 121.66(15)
C27 N21 H21 118.2(14)
C2 N21 H21 119.4(14)
O27 C27 N21 121.27(17)
O27 C27 C21 121.26(17)
N21 C27 C21 117.46(15)
C22 C21 C26 119.06(18)
C22 C21 C27 122.81(16)
C26 C21 C27 118.12(18)
C21 C22 C23 119.9(2)
C21 C22 H22 120.0
C23 C22 H22 120.0
C24 C23 C22 120.3(2)
C24 C23 H23 119.8
C22 C23 H23 119.8
C25 C24 C23 120.0(2)
C25 C24 H24 120.0
C23 C24 H24 120.0
C24 C25 C26 120.2(2)
C24 C25 H25 119.9
C26 C25 H25 119.9
C25 C26 C21 120.5(2)
C25 C26 H26 119.8
C21 C26 H26 119.8
C35 S31 C32 91.79(11)
C33 C32 C3 124.63(18)
C33 C32 S31 109.75(15)
C3 C32 S31 125.59(14)
C32 C33 C34 113.8(2)
C32 C33 H33 123.1
C34 C33 H33 123.1
C35 C34 C33 112.1(2)
C35 C34 H34 123.9
C33 C34 H34 123.9
C34 C35 S31 112.54(18)
C34 C35 H35 123.7
S31 C35 H35 123.7

loop_
_geom_bond_atom_site_label_1
_geom_bond_atom_site_label_2
_geom_bond_distance
C1 O1 1.204(2)
C1 O2 1.336(2)
C1 C2 1.479(3)
C2 C3 1.336(2)
C2 N21 1.417(2)
C3 C32 1.439(3)
C3 H3 0.9300
O2 C4 1.445(2)
C4 H4A 0.9600
C4 H4B 0.9600
C4 H4C 0.9600
N21 C27 1.345(2)
N21 H21 0.83(2)
C27 O27 1.225(2)
C27 C21 1.493(3)
C21 C22 1.383(3)
C21 C26 1.384(3)
C22 C23 1.389(3)
C22 H22 0.9300
C23 C24 1.371(4)
C23 H23 0.9300
C24 C25 1.368(4)
C24 H24 0.9300
C25 C26 1.381(3)
C25 H25 0.9300
C26 H26 0.9300
S31 C35 1.701(2)
S31 C32 1.7214(19)
C32 C33 1.369(3)
C33 C34 1.401(3)
C33 H33 0.9300
C34 C35 1.341(3)
C34 H34 0.9300
C35 H35 0.9300

loop_
_geom_hbond_atom_site_label_D
_geom_hbond_atom_site_label_H
_geom_hbond_atom_site_label_A
_geom_hbond_site_symmetry_A
_geom_hbond_distance_DH
_geom_hbond_distance_HA
_geom_hbond_distance_DA
_geom_hbond_angle_DHA
_geom_hbond_publ_flag
N21 H21 O27 6_655 0.85(2) 2.01(2) 2.8038(19) 158.1(19) no
C33 H33 Cg2 4_564 0.93 2.68 3.472(3) 144 no
C35 H35 Cg2 5_566 0.93 2.92 3.684(2) 140 no

loop_
_geom_torsion_atom_site_label_1
_geom_torsion_atom_site_label_2
_geom_torsion_atom_site_label_3
_geom_torsion_atom_site_label_4
_geom_torsion
O1 C1 C2 C3 -179.81(19)
O2 C1 C2 C3 -0.9(3)
O1 C1 C2 N21 -1.0(3)
O2 C1 C2 N21 177.93(15)
N21 C2 C3 C32 -0.7(3)
C1 C2 C3 C32 178.00(19)
O1 C1 O2 C4 -3.4(3)
C2 C1 O2 C4 177.66(17)
C3 C2 N21 C27 -101.8(2)
C1 C2 N21 C27 79.4(2)
C2 N21 C27 O27 3.9(3)
C2 N21 C27 C21 -176.77(15)
O27 C27 C21 C22 161.07(18)
N21 C27 C21 C22 -18.2(3)
O27 C27 C21 C26 -19.8(3)
N21 C27 C21 C26 160.87(17)
C26 C21 C22 C23 -0.2(3)
C27 C21 C22 C23 178.87(17)
C21 C22 C23 C24 -0.9(3)
C22 C23 C24 C25 1.0(3)
C23 C24 C25 C26 -0.2(4)
C24 C25 C26 C21 -0.9(4)
C22 C21 C26 C25 1.1(3)
C27 C21 C26 C25 -178.04(19)
C2 C3 C32 C33 -177.8(2)
C2 C3 C32 S31 -0.1(3)
C35 S31 C32 C33 -0.28(19)
C35 S31 C32 C3 -178.27(19)
C3 C32 C33 C34 178.3(2)
S31 C32 C33 C34 0.3(3)
C32 C33 C34 C35 -0.2(3)
C33 C34 C35 S31 0.0(3)
C32 S31 C35 C34 0.2(2)

_cod_database_fobs_code 2020072
